data_4119633
loop_
_publ_author_name
'Zhenjie Zhang'
'Lukasz Wojtas'
'Mohamed Eddaoudi'
'Michael J. Zaworotko'

_publ_section_title
;
 Stepwise Transformation of the Molecular Building Blocks in a
 Porphyrin-Encapsulating Metal-Organic Material
;
_journal_name_full 'Journal of the American Chemical Society'
_journal_page_first 5982
_journal_page_last 5985
_journal_paper_doi 10.1021/ja4015666
_journal_volume 135
_journal_year 2013
_chemical_formula_sum 'C104 H62 Cd4 Cu N8 O24'
_chemical_formula_weight 2320.76
_chemical_name_systematic
; 
 ? 
;
_space_group_IT_number 2
_symmetry_cell_setting triclinic
_symmetry_space_group_name_Hall '-P 1'
_symmetry_space_group_name_H-M 'P -1'
_atom_sites_solution_hydrogens geom
_atom_sites_solution_primary direct
_atom_sites_solution_secondary difmap
_audit_creation_method SHELXL-97
_cell_angle_alpha 88.702(15)
_cell_angle_beta 84.514(15)
_cell_angle_gamma 85.703(13)
_cell_formula_units_Z 1
_cell_length_a 9.915(8)
_cell_length_b 18.650(14)
_cell_length_c 20.341(16)
_cell_measurement_temperature 228(2)
_cell_volume 3733(5)
_computing_cell_refinement 'APEX2 (Bruker, 2010); SAINT (Bruker, 2009)'
_computing_data_collection 'APEX2 (Bruker, 2010)'
_computing_data_reduction 'SAINT (Bruker, 2009);XPREP(Sheldrick,2008)'
_computing_molecular_graphics 'Bruker SHELXTL'
_computing_publication_material 'APEX2 (Bruker, 2010)'
_computing_structure_refinement 'SHELXL-97 (Sheldrick, 2008)'
_computing_structure_solution 'SHELXS-97 (Sheldrick, 2008)'
_diffrn_ambient_temperature 228(2)
_diffrn_measured_fraction_theta_full 0.942
_diffrn_measured_fraction_theta_max 0.942
_diffrn_radiation_monochromator graphite
_diffrn_radiation_source 'fine-focus sealed tube'
_diffrn_radiation_type CuK\a
_diffrn_radiation_wavelength 1.54178
_diffrn_reflns_av_R_equivalents 0.0885
_diffrn_reflns_av_sigmaI/netI 0.1208
_diffrn_reflns_limit_h_max 11
_diffrn_reflns_limit_h_min -11
_diffrn_reflns_limit_k_max 21
_diffrn_reflns_limit_k_min -21
_diffrn_reflns_limit_l_max 23
_diffrn_reflns_limit_l_min -23
_diffrn_reflns_number 27113
_diffrn_reflns_theta_full 65.08
_diffrn_reflns_theta_max 65.08
_diffrn_reflns_theta_min 2.18
_exptl_absorpt_coefficient_mu 5.077
_exptl_absorpt_correction_T_max 0.9053
_exptl_absorpt_correction_T_min 0.6307
_exptl_absorpt_correction_type multi-scan
_exptl_absorpt_process_details 'SADABS; (Sheldrick, 2003)'
_exptl_crystal_colour black
_exptl_crystal_density_diffrn 1.032
_exptl_crystal_description prism
_exptl_crystal_F_000 1155
_exptl_crystal_size_max 0.10
_exptl_crystal_size_mid 0.02
_exptl_crystal_size_min 0.02
_platon_squeeze_details
;
;
_refine_diff_density_max 2.539
_refine_diff_density_min -1.111
_refine_diff_density_rms 0.156
_refine_ls_extinction_method none
_refine_ls_goodness_of_fit_ref 0.924
_refine_ls_hydrogen_treatment constr
_refine_ls_matrix_type full
_refine_ls_number_parameters 650
_refine_ls_number_reflns 11996
_refine_ls_number_restraints 18
_refine_ls_restrained_S_all 0.923
_refine_ls_R_factor_all 0.0865
_refine_ls_R_factor_gt 0.0653
_refine_ls_shift/su_max 0.001
_refine_ls_shift/su_mean 0.000
_refine_ls_structure_factor_coef Fsqd
_refine_ls_weighting_details 'calc w=1/[\s^2^(Fo^2^)+(0.0727P)^2^+0.0000P] where P=(Fo^2^+2Fc^2^)/3'
_refine_ls_weighting_scheme calc
_refine_ls_wR_factor_gt 0.1485
_refine_ls_wR_factor_ref 0.1562
_reflns_number_gt 8004
_reflns_number_total 11996
_reflns_threshold_expression >2sigma(I)
_cod_data_source_file ja4015666_si_003.cif
_cod_data_source_block zzp12cdcu16-n_0m
_cod_database_code 4119633

loop_
_symmetry_equiv_pos_as_xyz
'x, y, z'
'-x, -y, -z'

loop_
_atom_site_label
_atom_site_type_symbol
_atom_site_fract_x
_atom_site_fract_y
_atom_site_fract_z
_atom_site_U_iso_or_equiv
_atom_site_adp_type
_atom_site_occupancy
_atom_site_symmetry_multiplicity
_atom_site_calc_flag
_atom_site_refinement_flags
_atom_site_disorder_assembly
_atom_site_disorder_group
O3 O 0.5570(5) 0.0485(3) 0.6008(2) 0.0424(11) Uani 1 1 d . . .
O4 O -0.4678(5) 0.1105(3) 0.3846(3) 0.0496(12) Uani 1 1 d . . .
O5 O -0.3692(5) 0.0503(3) 0.4622(2) 0.0456(12) Uani 1 1 d . . .
C73 C -0.3635(7) 0.0884(3) 0.4108(3) 0.0355(14) Uani 1 1 d . . .
C29 C -0.2277(7) 0.1125(3) 0.3825(3) 0.0316(13) Uani 1 1 d . . .
C35 C -0.1127(7) 0.0885(3) 0.4127(3) 0.0332(14) Uani 1 1 d . . .
Cd1 Cd 0.38519(4) 0.04800(2) 0.462442(18) 0.02953(13) Uani 1 1 d . . .
Cd2 Cd 0.09998(4) 0.54052(2) 0.044461(18) 0.03105(14) Uani 1 1 d . . .
Cu3 Cu 0.5000 0.5000 0.5000 0.0470(6) Uani 0.978(7) 2 d SP . .
O8 O 0.3131(7) 0.5529(4) 0.0630(3) 0.0674(17) Uani 1 1 d . A .
O9 O 0.1975(6) 0.4619(3) -0.0352(3) 0.0660(17) Uani 1 1 d . A .
O2 O 0.1491(5) 0.0297(3) 0.4472(3) 0.0470(12) Uani 1 1 d . . .
O10 O 0.0933(6) 0.6097(3) -0.0470(3) 0.0597(15) Uani 1 1 d . . .
O1 O 0.2297(5) 0.1325(3) 0.4230(3) 0.0563(14) Uani 1 1 d . . .
O12 O -0.0802(5) 0.5970(3) 0.0985(3) 0.0607(15) Uani 1 1 d . . .
O6 O 0.3788(5) 0.1082(3) 0.5580(2) 0.0487(12) Uani 1 1 d . . .
N1 N 0.5921(7) 0.4224(3) 0.4406(3) 0.0453(15) Uani 1 1 d . . .
C13 C 0.8159(9) 0.1588(4) 0.5666(4) 0.054(2) Uani 1 1 d . . .
H13 H 0.7761 0.1152 0.5762 0.065 Uiso 1 1 calc R . .
C14 C 0.7176(10) 0.3205(4) 0.4047(4) 0.057(2) Uani 1 1 d . . .
H14 H 0.7748 0.2780 0.4053 0.068 Uiso 1 1 calc R . .
C15 C 0.5638(8) 0.3294(4) 0.8233(3) 0.0472(17) Uani 1 1 d . . .
H15 H 0.6467 0.3096 0.8029 0.057 Uiso 1 1 calc R . .
C16 C -0.2170(7) 0.1585(4) 0.3287(3) 0.0369(14) Uani 1 1 d . . .
H16 H -0.2941 0.1717 0.3063 0.044 Uiso 1 1 calc R . .
C17 C 0.6625(9) 0.3513(5) 0.3521(3) 0.056(2) Uani 1 1 d . . .
H17 H 0.6725 0.3339 0.3087 0.067 Uiso 1 1 calc R . .
C18 C 0.6085(9) 0.4229(5) 0.1538(4) 0.0520(19) Uani 1 1 d . . .
H18 H 0.6868 0.4207 0.1238 0.062 Uiso 1 1 calc R . .
N3 N 0.9469(7) 0.1618(3) 0.5697(3) 0.0440(14) Uani 1 1 d . . .
N4 N 0.4881(7) 0.4113(3) 0.1341(3) 0.0458(15) Uani 1 1 d . . .
C23 C 0.3767(9) 0.4178(5) 0.1748(4) 0.056(2) Uani 1 1 d . . .
H23 H 0.2930 0.4126 0.1580 0.068 Uiso 1 1 calc R . .
C24 C -0.0800(8) 0.2401(4) 0.2524(3) 0.0410(16) Uani 1 1 d . . .
C25 C -0.1420(9) 0.2352(4) 0.1941(4) 0.0517(19) Uani 1 1 d . A .
H25 H -0.1978 0.1975 0.1889 0.062 Uiso 1 1 calc R . .
C27 C 0.0214(7) 0.1632(4) 0.3387(3) 0.0397(15) Uani 1 1 d . . .
H27 H 0.1056 0.1812 0.3248 0.048 Uiso 1 1 calc R . .
C28 C 0.3199(8) 0.3365(4) 0.8363(3) 0.0439(17) Uani 1 1 d . . .
H28 H 0.2372 0.3221 0.8239 0.053 Uiso 1 1 calc R . .
C31 C 0.5386(9) 0.1930(5) 0.7516(4) 0.056(2) Uani 1 1 d . . .
H31 H 0.6002 0.1871 0.7839 0.068 Uiso 1 1 calc R . .
C32 C 0.3526(9) 0.2569(5) 0.7078(4) 0.058(2) Uani 1 1 d . . .
H32 H 0.2846 0.2949 0.7097 0.069 Uiso 1 1 calc R . .
C34 C 1.0080(10) 0.2198(5) 0.5514(5) 0.066(2) Uani 1 1 d . . .
H34 H 1.1031 0.2201 0.5492 0.079 Uiso 1 1 calc R . .
H35 H -0.1213 0.0557 0.4474 0.079 Uiso 1 1 d R . .
C36 C 0.5865(8) 0.4149(4) 0.3745(3) 0.0450(17) Uani 1 1 d . . .
C39 C 1.0306(9) 0.0995(5) 0.5934(4) 0.057(2) Uani 1 1 d . . .
H39A H 1.0048 0.0559 0.5745 0.085 Uiso 1 1 calc R . .
H39B H 1.0164 0.0962 0.6412 0.085 Uiso 1 1 calc R . .
H39C H 1.1257 0.1056 0.5801 0.085 Uiso 1 1 calc R . .
O7 O 0.2024(14) 0.5998(9) 0.1541(8) 0.066(2) Uani 0.504(17) 1 d PU A 1
O7' O 0.1973(14) 0.6251(9) 0.1267(8) 0.066(2) Uani 0.496(17) 1 d PU A 2
C42 C 0.3772(9) 0.4320(5) 0.2408(3) 0.054(2) Uani 1 1 d . . .
H42 H 0.2968 0.4343 0.2694 0.065 Uiso 1 1 calc R . .
C43 C 0.0138(8) 0.3478(4) 0.2090(3) 0.0452(17) Uani 1 1 d . . .
H43 H 0.0657 0.3869 0.2150 0.054 Uiso 1 1 calc R . .
N2 N 0.5843(7) 0.4542(3) 0.5781(3) 0.0456(15) Uani 1 1 d . . .
C45 C 0.9271(10) 0.2819(5) 0.5350(5) 0.066(2) Uani 1 1 d . . .
C70 C 0.0120(7) 0.1133(3) 0.3914(3) 0.0344(14) Uani 1 1 d . . .
C60 C -0.0441(8) 0.3416(4) 0.1504(3) 0.0440(16) Uani 1 1 d . A .
C58 C 0.7360(9) 0.2183(5) 0.5496(4) 0.058(2) Uani 1 1 d . . .
H58 H 0.6424 0.2154 0.5473 0.069 Uiso 1 1 calc R . .
C56 C 0.5687(10) 0.4780(4) 0.6425(3) 0.053(2) Uani 1 1 d . . .
C63 C 0.3186(7) 0.3881(4) 0.8857(3) 0.0369(15) Uani 1 1 d . . .
C57 C 0.6719(8) 0.3653(4) 0.4595(3) 0.0446(17) Uani 1 1 d . . .
C51 C 0.5044(8) 0.4608(4) 0.3356(3) 0.0447(17) Uani 1 1 d . . .
C64 C 0.4414(7) 0.4099(3) 0.9011(3) 0.0361(15) Uani 1 1 d . . .
H64 H 0.4426 0.4453 0.9332 0.043 Uiso 1 1 calc R . .
C68 C 0.1893(8) 0.4191(4) -0.0799(3) 0.0416(16) Uani 1 1 d . . .
C69 C 0.1367(6) 0.0879(4) 0.4224(3) 0.0350(14) Uani 1 1 d . . .
O11 O 0.0665(6) 0.4407(3) 0.1021(3) 0.0557(14) Uani 1 1 d . A .
C66 C -0.0214(8) 0.3953(4) 0.0953(3) 0.0480(18) Uani 1 1 d . . .
C62 C 0.4404(7) 0.3068(4) 0.8060(3) 0.0411(16) Uani 1 1 d . . .
C50 C 0.5038(9) 0.4427(4) 0.2637(3) 0.0500(19) Uani 1 1 d . . .
C59 C -0.0038(8) 0.2977(4) 0.2581(4) 0.0487(18) Uani 1 1 d . . .
H59 H 0.0376 0.3026 0.2973 0.058 Uiso 1 1 calc R . .
C80 C 0.5428(9) 0.1432(4) 0.7027(4) 0.053(2) Uani 1 1 d . . .
H80 H 0.6079 0.1039 0.7015 0.064 Uiso 1 1 calc R . .
C75 C 0.6160(8) 0.4384(4) 0.2198(3) 0.0484(18) Uani 1 1 d . . .
H75 H 0.7009 0.4461 0.2344 0.058 Uiso 1 1 calc R . .
C76 C 0.4815(12) 0.3939(6) 0.0638(3) 0.072(3) Uani 1 1 d . . .
H76A H 0.5557 0.4145 0.0370 0.108 Uiso 1 1 calc R . .
H76B H 0.3957 0.4136 0.0495 0.108 Uiso 1 1 calc R . .
H76C H 0.4890 0.3421 0.0588 0.108 Uiso 1 1 calc R . .
C81 C 0.4446(8) 0.2518(4) 0.7538(3) 0.0467(18) Uani 1 1 d . . .
C79 C -0.0928(7) 0.1861(4) 0.3069(3) 0.0380(15) Uani 1 1 d . . .
C78 C 0.5619(8) 0.3809(4) 0.8706(3) 0.0413(16) Uani 1 1 d . . .
C74 C 0.7932(9) 0.2813(4) 0.5361(3) 0.0484(18) Uani 1 1 d . . .
C77 C -0.1219(9) 0.2848(4) 0.1449(3) 0.052(2) Uani 1 1 d . . .
H77 H -0.1630 0.2800 0.1056 0.062 Uiso 1 1 calc R A .
C83 C 0.4636(8) 0.0968(4) 0.6005(3) 0.0442(17) Uani 1 1 d . . .
C85 C 0.3582(9) 0.2067(4) 0.6585(4) 0.056(2) Uani 1 1 d . . .
H85 H 0.2952 0.2118 0.6267 0.068 Uiso 1 1 calc R . .
C84 C 0.4524(8) 0.1507(4) 0.6553(3) 0.0432(16) Uani 1 1 d . . .
C103 C 0.6416(11) 0.4273(5) 0.6835(4) 0.068(3) Uani 1 1 d . . .
H103 H 0.6465 0.4308 0.7293 0.081 Uiso 1 1 calc R . .
C101 C 0.6642(10) 0.3913(4) 0.5787(3) 0.051(2) Uani 1 1 d . . .
C100 C 0.7076(9) 0.3482(4) 0.5240(3) 0.0474(18) Uani 1 1 d . . .
C102 C 0.7012(12) 0.3739(5) 0.6447(4) 0.069(3) Uani 1 1 d . . .
H102 H 0.7557 0.3337 0.6579 0.083 Uiso 1 1 calc R . .
C104 C 0.3071(7) 0.5939(4) 0.1116(4) 0.0476(18) Uani 1 1 d . . .

loop_
_atom_site_aniso_label
_atom_site_aniso_U_11
_atom_site_aniso_U_22
_atom_site_aniso_U_33
_atom_site_aniso_U_23
_atom_site_aniso_U_13
_atom_site_aniso_U_12
O3 0.041(3) 0.044(3) 0.041(2) -0.022(2) -0.004(2) 0.011(2)
O4 0.026(2) 0.060(3) 0.061(3) 0.015(3) -0.004(2) -0.005(2)
O5 0.041(3) 0.051(3) 0.045(3) 0.018(2) -0.005(2) -0.013(2)
C73 0.029(4) 0.036(3) 0.042(3) 0.000(3) -0.007(3) -0.001(3)
C29 0.029(3) 0.035(3) 0.031(3) -0.001(2) -0.003(3) -0.004(3)
C35 0.034(4) 0.037(3) 0.028(3) 0.004(2) -0.003(3) 0.000(3)
Cd1 0.0287(2) 0.0329(2) 0.0277(2) -0.00164(16) -0.00605(18) -0.00194(18)
Cd2 0.0310(3) 0.0382(3) 0.0239(2) 0.00107(17) -0.00181(17) -0.00380(19)
Cu3 0.0714(13) 0.0447(9) 0.0254(8) -0.0050(6) -0.0148(7) 0.0061(8)
O8 0.062(4) 0.093(4) 0.056(3) -0.016(3) -0.030(3) -0.031(3)
O9 0.055(4) 0.084(4) 0.055(3) -0.043(3) 0.015(3) 0.004(3)
O2 0.031(3) 0.055(3) 0.057(3) 0.018(2) -0.017(2) -0.002(2)
O10 0.069(4) 0.061(3) 0.051(3) 0.034(3) -0.016(3) -0.019(3)
O1 0.030(3) 0.062(3) 0.080(4) 0.022(3) -0.028(3) -0.004(3)
O12 0.027(3) 0.081(4) 0.073(4) -0.035(3) -0.002(3) 0.009(3)
O6 0.048(3) 0.056(3) 0.042(2) -0.024(2) -0.016(2) 0.013(2)
N1 0.062(4) 0.041(3) 0.034(3) -0.005(2) -0.013(3) 0.002(3)
C13 0.048(5) 0.048(4) 0.068(5) -0.005(4) -0.006(4) -0.008(4)
C14 0.071(6) 0.051(4) 0.048(4) -0.011(3) -0.018(4) 0.014(4)
C15 0.036(4) 0.061(5) 0.046(4) -0.019(3) -0.003(3) 0.000(3)
C16 0.032(4) 0.042(4) 0.038(3) 0.005(3) -0.010(3) -0.001(3)
C17 0.064(5) 0.067(5) 0.034(4) -0.015(3) -0.006(4) 0.009(4)
C18 0.053(5) 0.068(5) 0.034(3) 0.005(3) -0.006(3) 0.000(4)
N3 0.059(4) 0.039(3) 0.036(3) -0.001(2) -0.012(3) -0.005(3)
N4 0.052(4) 0.060(4) 0.024(3) 0.002(2) -0.004(3) 0.004(3)
C23 0.059(5) 0.075(5) 0.037(4) -0.014(4) -0.008(4) -0.011(4)
C24 0.046(4) 0.041(4) 0.036(3) 0.009(3) -0.007(3) -0.008(3)
C25 0.052(5) 0.052(4) 0.053(4) 0.002(3) -0.007(4) -0.008(4)
C27 0.033(4) 0.050(4) 0.035(3) 0.007(3) -0.002(3) -0.007(3)
C28 0.042(4) 0.052(4) 0.041(3) -0.016(3) -0.015(3) -0.008(3)
C31 0.056(5) 0.076(5) 0.041(4) -0.025(4) -0.020(4) 0.007(4)
C32 0.042(5) 0.071(5) 0.061(5) -0.035(4) -0.014(4) 0.012(4)
C34 0.046(5) 0.074(6) 0.077(6) 0.002(5) -0.010(5) -0.003(5)
C36 0.053(5) 0.048(4) 0.035(3) -0.002(3) -0.007(3) -0.004(4)
C39 0.046(5) 0.063(5) 0.059(5) -0.001(4) -0.006(4) 0.008(4)
O7 0.066(3) 0.066(3) 0.066(3) -0.0010(8) -0.0063(9) -0.0052(9)
O7' 0.066(3) 0.066(3) 0.066(3) -0.0011(8) -0.0066(9) -0.0051(9)
C42 0.053(5) 0.080(6) 0.030(3) -0.003(3) 0.001(3) -0.008(4)
C43 0.045(4) 0.052(4) 0.041(4) 0.006(3) -0.009(3) -0.013(4)
N2 0.063(4) 0.045(3) 0.029(3) -0.006(2) -0.011(3) 0.007(3)
C45 0.055(5) 0.057(5) 0.092(6) 0.011(5) -0.023(5) -0.014(4)
C70 0.032(4) 0.038(3) 0.033(3) 0.003(3) -0.001(3) 0.000(3)
C60 0.043(4) 0.048(4) 0.039(3) 0.008(3) 0.003(3) -0.001(3)
C58 0.048(5) 0.058(5) 0.066(5) 0.002(4) -0.005(4) -0.001(4)
C56 0.082(6) 0.048(4) 0.029(3) 0.002(3) -0.010(4) 0.009(4)
C63 0.037(4) 0.045(4) 0.029(3) -0.016(3) -0.002(3) -0.003(3)
C57 0.055(5) 0.050(4) 0.030(3) -0.004(3) -0.005(3) -0.007(4)
C51 0.057(5) 0.049(4) 0.029(3) -0.006(3) -0.006(3) 0.000(4)
C64 0.041(4) 0.043(4) 0.025(3) -0.011(3) -0.007(3) -0.007(3)
C68 0.046(5) 0.052(4) 0.027(3) -0.009(3) -0.001(3) -0.006(3)
C69 0.013(3) 0.047(4) 0.044(3) 0.003(3) -0.001(3) 0.003(3)
O11 0.072(4) 0.046(3) 0.051(3) 0.026(2) -0.011(3) -0.012(3)
C66 0.055(5) 0.050(4) 0.038(4) 0.013(3) -0.006(4) 0.000(4)
C62 0.034(4) 0.058(4) 0.033(3) -0.018(3) -0.007(3) 0.002(3)
C50 0.065(5) 0.051(4) 0.033(3) 0.003(3) -0.006(4) 0.001(4)
C59 0.042(4) 0.063(5) 0.045(4) 0.013(3) -0.015(3) -0.015(4)
C80 0.060(5) 0.050(4) 0.047(4) -0.014(3) -0.010(4) 0.025(4)
C75 0.043(4) 0.068(5) 0.034(3) -0.002(3) -0.002(3) -0.004(4)
C76 0.100(8) 0.090(7) 0.025(4) -0.015(4) -0.005(4) 0.004(6)
C81 0.037(4) 0.061(5) 0.043(4) -0.026(3) -0.008(3) 0.002(4)
C79 0.034(4) 0.049(4) 0.033(3) 0.007(3) -0.008(3) -0.009(3)
C78 0.042(4) 0.046(4) 0.039(3) -0.009(3) -0.015(3) -0.007(3)
C74 0.062(5) 0.055(4) 0.030(3) -0.002(3) -0.013(3) -0.006(4)
C77 0.064(5) 0.062(5) 0.034(3) 0.017(3) -0.017(4) -0.018(4)
C83 0.048(5) 0.049(4) 0.037(3) -0.016(3) -0.009(3) -0.003(4)
C85 0.056(5) 0.067(5) 0.048(4) -0.031(4) -0.025(4) 0.014(4)
C84 0.039(4) 0.053(4) 0.038(3) -0.017(3) -0.008(3) 0.003(3)
C103 0.100(8) 0.065(5) 0.040(4) -0.006(4) -0.025(5) 0.008(5)
C101 0.079(6) 0.047(4) 0.031(3) -0.003(3) -0.018(4) -0.003(4)
C100 0.060(5) 0.046(4) 0.037(3) 0.001(3) -0.007(3) 0.000(4)
C102 0.102(8) 0.059(5) 0.049(5) 0.002(4) -0.035(5) 0.005(5)
C104 0.027(4) 0.057(4) 0.061(4) -0.008(4) -0.013(3) -0.004(3)

loop_
_atom_type_symbol
_atom_type_description
_atom_type_scat_dispersion_real
_atom_type_scat_dispersion_imag
_atom_type_scat_source
C C 0.0181 0.0091 'International Tables Vol C Tables 4.2.6.8 and 6.1.1.4'
H H 0.0000 0.0000 'International Tables Vol C Tables 4.2.6.8 and 6.1.1.4'
N N 0.0311 0.0180 'International Tables Vol C Tables 4.2.6.8 and 6.1.1.4'
O O 0.0492 0.0322 'International Tables Vol C Tables 4.2.6.8 and 6.1.1.4'
Cu Cu -1.9646 0.5888 'International Tables Vol C Tables 4.2.6.8 and 6.1.1.4'
Cd Cd 0.1185 4.6533 'International Tables Vol C Tables 4.2.6.8 and 6.1.1.4'

loop_
_geom_angle_atom_site_label_1
_geom_angle_atom_site_label_2
_geom_angle_atom_site_label_3
_geom_angle
_geom_angle_site_symmetry_1
_geom_angle_site_symmetry_3
C83 O3 Cd1 132.8(4) . 2_656
C73 O4 Cd1 93.4(4) . 1_455
C73 O5 Cd1 163.5(5) . 2_556
C73 O5 Cd1 91.1(4) . 1_455
Cd1 O5 Cd1 85.53(14) 2_556 1_455
O4 C73 O5 121.7(6) . .
O4 C73 C29 119.2(6) . .
O5 C73 C29 119.0(6) . .
C16 C29 C35 120.1(6) . .
C16 C29 C73 121.3(6) . .
C35 C29 C73 118.6(6) . .
C70 C35 C29 120.5(6) . .
O3 Cd1 O6 152.52(18) 2_656 .
O3 Cd1 O1 116.1(2) 2_656 .
O6 Cd1 O1 90.7(2) . .
O3 Cd1 O5 76.09(19) 2_656 2_556
O6 Cd1 O5 80.9(2) . 2_556
O1 Cd1 O5 134.20(19) . 2_556
O3 Cd1 O4 85.8(2) 2_656 1_655
O6 Cd1 O4 105.6(2) . 1_655
O1 Cd1 O4 80.18(19) . 1_655
O5 Cd1 O4 145.47(18) 2_556 1_655
O3 Cd1 O5 82.69(18) 2_656 1_655
O6 Cd1 O5 84.34(19) . 1_655
O1 Cd1 O5 129.64(17) . 1_655
O5 Cd1 O5 94.47(14) 2_556 1_655
O4 Cd1 O5 53.67(16) 1_655 1_655
O3 Cd1 O2 87.22(19) 2_656 .
O6 Cd1 O2 105.64(19) . .
O1 Cd1 O2 54.07(17) . .
O5 Cd1 O2 84.91(17) 2_556 .
O4 Cd1 O2 123.82(17) 1_655 .
O5 Cd1 O2 169.73(18) 1_655 .
O3 Cd1 C69 100.1(2) 2_656 .
O6 Cd1 C69 101.7(2) . .
O1 Cd1 C69 28.3(2) . .
O5 Cd1 C69 109.83(18) 2_556 .
O4 Cd1 C69 102.09(19) 1_655 .
O5 Cd1 C69 155.56(18) 1_655 .
O2 Cd1 C69 26.00(18) . .
O3 Cd1 Cd1 74.37(13) 2_656 2_656
O6 Cd1 Cd1 79.14(14) . 2_656
O1 Cd1 Cd1 169.22(15) . 2_656
O5 Cd1 Cd1 48.15(12) 2_556 2_656
O4 Cd1 Cd1 98.92(13) 1_655 2_656
O5 Cd1 Cd1 46.32(11) 1_655 2_656
O2 Cd1 Cd1 132.13(12) . 2_656
C69 Cd1 Cd1 157.85(14) . 2_656
O11 Cd2 O8 99.1(2) . .
O11 Cd2 O12 91.3(2) . .
O8 Cd2 O12 125.0(2) . .
O11 Cd2 O10 153.2(2) . .
O8 Cd2 O10 98.3(2) . .
O12 Cd2 O10 95.2(2) . .
O11 Cd2 O9 83.2(2) . .
O8 Cd2 O9 83.7(2) . .
O12 Cd2 O9 151.4(2) . .
O10 Cd2 O9 78.7(3) . .
O11 Cd2 O7' 104.5(5) . .
O8 Cd2 O7' 50.4(4) . .
O12 Cd2 O7' 74.6(3) . .
O10 Cd2 O7' 102.3(5) . .
O9 Cd2 O7' 133.9(4) . .
O11 Cd2 O7 89.8(4) . .
O8 Cd2 O7 50.7(3) . .
O12 Cd2 O7 75.7(3) . .
O10 Cd2 O7 117.0(4) . .
O9 Cd2 O7 132.1(3) . .
O7' Cd2 O7 14.7(3) . .
O11 Cd2 Cd2 77.73(15) . 2_565
O8 Cd2 Cd2 145.24(16) . 2_565
O12 Cd2 Cd2 89.80(15) . 2_565
O10 Cd2 Cd2 76.34(15) . 2_565
O9 Cd2 Cd2 61.58(16) . 2_565
O7' Cd2 Cd2 164.3(3) . 2_565
O7 Cd2 Cd2 160.7(3) . 2_565
N2 Cu3 N2 179.998(2) . 2_666
N2 Cu3 N1 89.2(2) . 2_666
N2 Cu3 N1 90.8(2) 2_666 2_666
N2 Cu3 N1 90.8(2) . .
N2 Cu3 N1 89.2(2) 2_666 .
N1 Cu3 N1 180.0(4) 2_666 .
C104 O8 Cd2 105.8(6) . .
C68 O9 Cd2 151.6(6) . .
C69 O2 Cd1 89.9(4) . .
C66 O10 Cd2 128.8(5) 2_565 .
C69 O1 Cd1 93.8(4) . .
C68 O12 Cd2 113.3(5) 2_565 .
C83 O6 Cd1 124.6(5) . .
C57 N1 C36 105.4(6) . .
C57 N1 Cu3 126.1(4) . .
C36 N1 Cu3 128.5(5) . .
N3 C13 C58 121.2(7) . .
C17 C14 C57 106.2(7) . .
C78 C15 C62 119.2(7) . .
C29 C16 C79 120.8(6) . .
C14 C17 C36 106.9(6) . .
N4 C18 C75 118.5(8) . .
C34 N3 C13 121.2(7) . .
C34 N3 C39 117.7(7) . .
C13 N3 C39 121.1(6) . .
C23 N4 C18 121.4(6) . .
C23 N4 C76 120.5(7) . .
C18 N4 C76 118.0(7) . .
N4 C23 C42 122.9(8) . .
C59 C24 C25 117.3(6) . .
C59 C24 C79 119.8(6) . .
C25 C24 C79 122.9(6) . .
C77 C25 C24 120.1(7) . .
C79 C27 C70 120.7(6) . .
C62 C28 C63 120.9(6) . .
C80 C31 C81 120.8(7) . .
C81 C32 C85 120.7(8) . .
N3 C34 C45 118.1(8) . .
N1 C36 C17 110.6(7) . .
N1 C36 C51 124.0(7) . .
C17 C36 C51 125.2(6) . .
C104 O7 Cd2 77.1(7) . .
C104 O7' Cd2 86.7(7) . .
C23 C42 C50 117.0(8) . .
C59 C43 C60 120.4(6) . .
C101 N2 C56 106.1(6) . .
C101 N2 Cu3 126.6(4) . .
C56 N2 Cu3 127.2(5) . .
C74 C45 C34 121.3(8) . .
C35 C70 C27 119.3(6) . .
C35 C70 C69 121.5(6) . .
C27 C70 C69 119.2(6) . .
C77 C60 C43 117.6(6) . .
C77 C60 C66 121.8(6) . .
C43 C60 C66 120.7(6) . .
C74 C58 C13 119.4(8) . .
C51 C56 N2 125.9(7) 2_666 .
C51 C56 C103 125.1(7) 2_666 .
N2 C56 C103 109.0(7) . .
C64 C63 C28 118.0(7) . .
C64 C63 C68 120.6(5) . 1_556
C28 C63 C68 121.4(6) . 1_556
N1 C57 C100 127.2(7) . .
N1 C57 C14 111.0(6) . .
C100 C57 C14 121.8(7) . .
C56 C51 C36 124.9(6) 2_666 .
C56 C51 C50 117.6(7) 2_666 .
C36 C51 C50 117.4(7) . .
C78 C64 C63 121.3(5) . .
O9 C68 O12 123.7(8) . 2_565
O9 C68 C63 117.2(7) . 1_554
O12 C68 C63 119.1(6) 2_565 1_554
O2 C69 O1 121.4(6) . .
O2 C69 C70 121.7(6) . .
O1 C69 C70 116.9(6) . .
O2 C69 Cd1 64.1(3) . .
O1 C69 Cd1 58.0(3) . .
C70 C69 Cd1 171.5(5) . .
C66 O11 Cd2 128.0(5) . .
O10 C66 O11 127.6(6) 2_565 .
O10 C66 C60 115.6(7) 2_565 .
O11 C66 C60 116.7(6) . .
C28 C62 C15 119.6(6) . .
C28 C62 C81 122.0(6) . .
C15 C62 C81 118.4(7) . .
C75 C50 C42 118.4(6) . .
C75 C50 C51 124.3(8) . .
C42 C50 C51 117.3(7) . .
C43 C59 C24 122.2(6) . .
C31 C80 C84 120.4(8) . .
C50 C75 C18 121.6(8) . .
C32 C81 C31 117.9(6) . .
C32 C81 C62 120.7(7) . .
C31 C81 C62 121.4(6) . .
C27 C79 C16 118.6(6) . .
C27 C79 C24 119.3(6) . .
C16 C79 C24 122.1(6) . .
C15 C78 C64 120.9(7) . .
C15 C78 C104 119.4(7) . 2_666
C64 C78 C104 119.7(6) . 2_666
C45 C74 C58 118.3(8) . .
C45 C74 C100 121.0(7) . .
C58 C74 C100 120.7(8) . .
C25 C77 C60 122.4(7) . .
O3 C83 O6 127.8(6) . .
O3 C83 C84 116.9(6) . .
O6 C83 C84 115.3(7) . .
C84 C85 C32 121.1(7) . .
C85 C84 C80 119.0(6) . .
C85 C84 C83 122.0(6) . .
C80 C84 C83 119.1(7) . .
C102 C103 C56 108.1(7) . .
N2 C101 C100 126.1(6) . .
N2 C101 C102 110.8(7) . .
C100 C101 C102 123.2(8) . .
C101 C100 C57 123.1(7) . .
C101 C100 C74 117.1(6) . .
C57 C100 C74 119.8(7) . .
C103 C102 C101 106.0(8) . .
O7' C104 O8 115.8(9) . .
O7' C104 O7 33.6(8) . .
O8 C104 O7 121.9(8) . .
O7' C104 C78 123.6(9) . 2_666
O8 C104 C78 117.0(7) . 2_666
O7 C104 C78 118.9(8) . 2_666

loop_
_geom_bond_atom_site_label_1
_geom_bond_atom_site_label_2
_geom_bond_distance
_geom_bond_site_symmetry_2
O3 C83 1.242(9) .
O3 Cd1 2.243(4) 2_656
O4 C73 1.247(9) .
O4 Cd1 2.391(5) 1_455
O5 C73 1.250(8) .
O5 Cd1 2.368(5) 2_556
O5 Cd1 2.439(5) 1_455
C73 C29 1.509(9) .
C29 C16 1.377(9) .
C29 C35 1.386(9) .
C35 C70 1.381(9) .
Cd1 O3 2.243(4) 2_656
Cd1 O6 2.259(4) .
Cd1 O1 2.306(5) .
Cd1 O5 2.368(5) 2_556
Cd1 O4 2.391(5) 1_655
Cd1 O5 2.439(5) 1_655
Cd1 O2 2.441(5) .
Cd1 C69 2.714(6) .
Cd1 Cd1 3.2640(18) 2_656
Cd2 O11 2.207(5) .
Cd2 O8 2.211(6) .
Cd2 O12 2.215(5) .
Cd2 O10 2.242(5) .
Cd2 O9 2.303(5) .
Cd2 O7' 2.622(13) .
Cd2 O7 2.818(14) .
Cd2 Cd2 3.2780(17) 2_565
Cu3 N2 2.010(6) .
Cu3 N2 2.010(6) 2_666
Cu3 N1 2.014(6) 2_666
Cu3 N1 2.014(6) .
O8 C104 1.256(10) .
O9 C68 1.236(8) .
O2 C69 1.190(8) .
O10 C66 1.277(9) 2_565
O1 C69 1.288(8) .
O12 C68 1.239(9) 2_565
O6 C83 1.266(9) .
N1 C57 1.348(10) .
N1 C36 1.362(9) .
C13 N3 1.312(11) .
C13 C58 1.372(13) .
C14 C17 1.346(11) .
C14 C57 1.426(11) .
C15 C78 1.371(10) .
C15 C62 1.402(10) .
C16 C79 1.399(10) .
C17 C36 1.417(11) .
C18 N4 1.329(11) .
C18 C75 1.389(10) .
N3 C34 1.309(11) .
N3 C39 1.475(10) .
N4 C23 1.314(11) .
N4 C76 1.484(9) .
C23 C42 1.375(10) .
C24 C59 1.372(10) .
C24 C25 1.394(10) .
C24 C79 1.484(9) .
C25 C77 1.359(10) .
C27 C79 1.393(10) .
C27 C70 1.404(9) .
C28 C62 1.376(11) .
C28 C63 1.405(9) .
C31 C80 1.371(11) .
C31 C81 1.383(12) .
C32 C81 1.367(11) .
C32 C85 1.381(10) .
C34 C45 1.412(14) .
C36 C51 1.418(11) .
O7 C104 1.286(16) .
O7' C104 1.212(16) .
C42 C50 1.409(12) .
C43 C59 1.360(10) .
C43 C60 1.384(10) .
N2 C101 1.366(11) .
N2 C56 1.384(9) .
C45 C74 1.327(13) .
C70 C69 1.483(9) .
C60 C77 1.367(11) .
C60 C66 1.498(10) .
C58 C74 1.353(11) .
C56 C51 1.364(11) 2_666
C56 C103 1.446(12) .
C63 C64 1.378(10) .
C63 C68 1.484(11) 1_556
C57 C100 1.414(10) .
C51 C56 1.364(11) 2_666
C51 C50 1.508(9) .
C64 C78 1.372(11) .
C68 O12 1.239(9) 2_565
C68 C63 1.484(11) 1_554
O11 C66 1.278(9) .
C66 O10 1.277(9) 2_565
C62 C81 1.487(9) .
C50 C75 1.358(11) .
C80 C84 1.376(11) .
C78 C104 1.493(10) 2_666
C74 C100 1.485(12) .
C83 C84 1.509(9) .
C85 C84 1.347(11) .
C103 C102 1.350(14) .
C101 C100 1.403(11) .
C101 C102 1.449(10) .
C104 C78 1.493(10) 2_666

loop_
_platon_squeeze_void_nr
_platon_squeeze_void_average_x
_platon_squeeze_void_average_y
_platon_squeeze_void_average_z
_platon_squeeze_void_volume
_platon_squeeze_void_count_electrons
_platon_squeeze_void_content
1 -0.028 -0.003 -0.001 1802 401 ' '
